data_7230328
loop_
_publ_author_name
'Sugiyama, Haruki'
'Uekusa, Hidehiro'

_publ_section_title
;
 Relationship between crystal structures and photochromic properties of
 N-salicylideneaminopyridine derivatives
;
_journal_issue 15
_journal_name_full CrystEngComm
_journal_page_first 2144
_journal_paper_doi 10.1039/C8CE00003D
_journal_volume 20
_journal_year 2018
_chemical_absolute_configuration ad
_chemical_compound_source photochromic
_chemical_formula_moiety 'C12 H8 Br2 N2 O , C7 H4 N2 O6'
_chemical_formula_sum 'C19 H12 Br2 N4 O7'
_chemical_formula_weight 568.15
_chemical_name_common 35Br3SAP-35NO2BA
_chemical_name_systematic '2,4-dibromo-6-[(E)-3-pyridyliminomethyl]phenol, 3,5-dinitrobenzoic acid'
_space_group_crystal_system monoclinic
_space_group_IT_number 5
_space_group_name_Hall 'C 2y'
_space_group_name_H-M_alt 'C 1 2 1'
_symmetry_space_group_name_Hall 'C 2y'
_symmetry_space_group_name_H-M 'C 1 2 1'
_atom_sites_solution_hydrogens geom
_atom_sites_solution_primary direct
_atom_sites_solution_secondary difmap
_audit_creation_method SHELXL-2016/6
_audit_update_record
;
2017-12-30 deposited with the CCDC.
2018-03-20 downloaded from the CCDC.
;
_cell_angle_alpha 90
_cell_angle_beta 91.589(2)
_cell_angle_gamma 90
_cell_formula_units_Z 4
_cell_length_a 37.206(3)
_cell_length_b 7.3594(6)
_cell_length_c 7.5694(6)
_cell_measurement_reflns_used 7226
_cell_measurement_temperature 296(2)
_cell_measurement_theta_max 27.4
_cell_measurement_theta_min 3.22
_cell_volume 2071.8(3)
_computing_cell_refinement 'PROCESS-AUTO (Rigaku, 1998)'
_computing_data_collection 'PROCESS-AUTO (Rigaku, 1998)'
_computing_data_reduction 'PROCESS-AUTO (Rigaku, 1998)'
_computing_molecular_graphics 'ORTEP-3 (Farrugia, 2008)'
_computing_publication_material 'SHELXL-2014/07 (Sheldrick, 2014)'
_computing_structure_refinement 'SHELXL-2016/6 (Sheldrick, 2016)'
_computing_structure_solution 'SHELXS97 (Sheldrick, 1997)'
_diffrn_ambient_temperature 296(2)
_diffrn_measured_fraction_theta_full 0.997
_diffrn_measured_fraction_theta_max 0.996
_diffrn_measurement_device_type 'RIGAKU R-AXIS RAPID IP Area Detector'
_diffrn_measurement_method '\w scans'
_diffrn_radiation_type MoK\a
_diffrn_radiation_wavelength 0.71075
_diffrn_reflns_av_R_equivalents 0.0663
_diffrn_reflns_av_unetI/netI 0.0993
_diffrn_reflns_Laue_measured_fraction_full 0.997
_diffrn_reflns_Laue_measured_fraction_max 0.996
_diffrn_reflns_limit_h_max 47
_diffrn_reflns_limit_h_min -48
_diffrn_reflns_limit_k_max 9
_diffrn_reflns_limit_k_min -9
_diffrn_reflns_limit_l_max 9
_diffrn_reflns_limit_l_min -9
_diffrn_reflns_number 10066
_diffrn_reflns_point_group_measured_fraction_full 0.996
_diffrn_reflns_point_group_measured_fraction_max 0.987
_diffrn_reflns_theta_full 25.242
_diffrn_reflns_theta_max 27.415
_diffrn_reflns_theta_min 3.219
_diffrn_source 'rotating anode X-ray tube'
_exptl_absorpt_coefficient_mu 3.964
_exptl_absorpt_correction_T_max 0.925
_exptl_absorpt_correction_T_min 0.52
_exptl_absorpt_correction_type multi-scan
_exptl_absorpt_process_details 'Absorption was corrected by ABSCOR'
_exptl_crystal_colour orange
_exptl_crystal_density_diffrn 1.821
_exptl_crystal_description needle
_exptl_crystal_F_000 1120
_exptl_crystal_recrystallization_method 'Re-crystallisation from solvent: THF'
_exptl_crystal_size_max 0.110
_exptl_crystal_size_mid 0.100
_exptl_crystal_size_min 0.020
_refine_diff_density_max 0.682
_refine_diff_density_min -0.402
_refine_diff_density_rms 0.097
_refine_ls_abs_structure_details
;
 Flack x determined using 927 quotients [(I+)-(I-)]/[(I+)+(I-)]
 (Parsons, Flack and Wagner, Acta Cryst. B69 (2013) 249-259).
;
_refine_ls_abs_structure_Flack 0.002(12)
_refine_ls_extinction_method none
_refine_ls_goodness_of_fit_ref 1.082
_refine_ls_hydrogen_treatment constr
_refine_ls_matrix_type full
_refine_ls_number_parameters 291
_refine_ls_number_reflns 4666
_refine_ls_number_restraints 1
_refine_ls_restrained_S_all 1.082
_refine_ls_R_factor_all 0.0967
_refine_ls_R_factor_gt 0.0473
_refine_ls_shift/su_max 0.000
_refine_ls_shift/su_mean 0.000
_refine_ls_structure_factor_coef Fsqd
_refine_ls_weighting_details 'w=1/[\s^2^(Fo^2^)+(0.0495P)^2^+0.3575P] where P=(Fo^2^+2Fc^2^)/3'
_refine_ls_weighting_scheme calc
_refine_ls_wR_factor_gt 0.1044
_refine_ls_wR_factor_ref 0.1427
_reflns_Friedel_coverage 0.838
_reflns_Friedel_fraction_full 0.995
_reflns_Friedel_fraction_max 0.976
_reflns_number_gt 2856
_reflns_number_total 4666
_reflns_threshold_expression 'I > 2\s(I)'
_cod_data_source_file c8ce00003d2.cif
_cod_data_source_block shelx_CCDC13
_cod_depositor_comments 'Adding full bibliography for 7230315--7230335.cif.'
_cod_database_code 7230328
_shelx_shelxl_version_number 2016/6
_shelx_space_group_comment
;
The symmetry employed for this shelxl refinement is uniquely defined
by the following loop, which should always be used as a source of
symmetry information in preference to the above space-group names.
They are only intended as comments.
;
_shelx_estimated_absorpt_t_min 0.670
_shelx_estimated_absorpt_t_max 0.925

loop_
_space_group_symop_operation_xyz
'x, y, z'
'-x, y, -z'
'x+1/2, y+1/2, z'
'-x+1/2, y+1/2, -z'

loop_
_atom_site_label
_atom_site_type_symbol
_atom_site_fract_x
_atom_site_fract_y
_atom_site_fract_z
_atom_site_U_iso_or_equiv
_atom_site_adp_type
_atom_site_occupancy
_atom_site_site_symmetry_order
_atom_site_calc_flag
_atom_site_refinement_flags_posn
_atom_site_refinement_flags_adp
Br1 Br 0.38470(2) 0.66758(13) 0.71394(12) 0.0649(3) Uani 1 1 d . .
Br2 Br 0.27191(2) 0.1721(2) 0.57276(14) 0.0811(4) Uani 1 1 d . .
O1 O 0.42849(16) 0.3734(9) 0.5435(10) 0.0608(16) Uani 1 1 d . .
H1A H 0.440001 0.292809 0.496159 0.091 Uiso 1 1 calc R U
O2 O 0.55817(15) 0.2605(10) 0.0208(10) 0.072(2) Uani 1 1 d . .
O3 O 0.58112(15) -0.0093(10) 0.0937(11) 0.0684(19) Uani 1 1 d . .
H3A H 0.560763 -0.030427 0.127092 0.103 Uiso 1 1 calc R U
O4 O 0.64251(19) 0.7065(10) -0.2176(10) 0.082(2) Uani 1 1 d . .
O5 O 0.69662(19) 0.6290(12) -0.2773(11) 0.092(3) Uani 1 1 d . .
O6 O 0.74134(19) 0.0387(12) -0.0788(13) 0.100(3) Uani 1 1 d . .
O7 O 0.7064(2) -0.1338(14) 0.0719(13) 0.101(3) Uani 1 1 d . .
N1 N 0.44003(18) 0.0589(10) 0.4000(10) 0.0495(17) Uani 1 1 d . .
N2 N 0.51997(18) -0.1267(12) 0.1971(10) 0.0557(19) Uani 1 1 d . .
N3 N 0.6671(2) 0.5974(11) -0.2142(11) 0.059(2) Uani 1 1 d . .
N4 N 0.7125(2) 0.0028(14) -0.0149(12) 0.068(2) Uani 1 1 d . .
C1 C 0.3936(2) 0.3235(11) 0.5502(11) 0.0458(19) Uani 1 1 d . .
C2 C 0.3686(2) 0.4430(13) 0.6227(11) 0.054(2) Uani 1 1 d . .
C3 C 0.3332(2) 0.3977(13) 0.6267(11) 0.052(2) Uani 1 1 d . .
H3 H 0.316531 0.478600 0.671555 0.063 Uiso 1 1 calc R U
C4 C 0.3223(2) 0.2305(13) 0.5634(12) 0.056(2) Uani 1 1 d . .
C5 C 0.34575(19) 0.1083(12) 0.4947(11) 0.047(2) Uani 1 1 d . .
H5 H 0.337657 -0.004000 0.453824 0.056 Uiso 1 1 calc R U
C6 C 0.38163(19) 0.1542(16) 0.4870(9) 0.0457(17) Uani 1 1 d . .
C7 C 0.4063(2) 0.0244(13) 0.4118(12) 0.049(2) Uani 1 1 d . .
H7 H 0.397415 -0.086639 0.371111 0.059 Uiso 1 1 calc R U
C8 C 0.4634(2) -0.0746(12) 0.3294(11) 0.048(2) Uani 1 1 d . .
C9 C 0.4572(2) -0.2601(13) 0.3351(13) 0.059(2) Uani 1 1 d . .
H9 H 0.436287 -0.305959 0.382563 0.071 Uiso 1 1 calc R U
C10 C 0.4828(2) -0.3754(13) 0.2686(13) 0.065(3) Uani 1 1 d . .
H10 H 0.479207 -0.500410 0.268837 0.078 Uiso 1 1 calc R U
C11 C 0.5138(2) -0.3031(15) 0.2020(12) 0.056(2) Uani 1 1 d . .
H11 H 0.530997 -0.381744 0.158736 0.067 Uiso 1 1 calc R U
C12 C 0.4950(2) -0.0133(13) 0.2588(12) 0.054(2) Uani 1 1 d . .
H12 H 0.499145 0.111153 0.253804 0.065 Uiso 1 1 calc R U
C13 C 0.62695(19) 0.3758(12) -0.0867(11) 0.0434(18) Uani 1 1 d . .
H13 H 0.608297 0.458527 -0.104468 0.052 Uiso 1 1 calc R U
C14 C 0.6617(2) 0.4190(12) -0.1332(11) 0.048(2) Uani 1 1 d . .
C15 C 0.6903(2) 0.3009(13) -0.1132(12) 0.051(2) Uani 1 1 d . .
H15 H 0.713246 0.332191 -0.147960 0.062 Uiso 1 1 calc R U
C16 C 0.68319(18) 0.1344(13) -0.0394(11) 0.047(2) Uani 1 1 d . .
C17 C 0.6490(2) 0.0838(12) 0.0124(11) 0.049(2) Uani 1 1 d . .
H17 H 0.645115 -0.029337 0.063170 0.059 Uiso 1 1 calc R U
C18 C 0.62059(19) 0.2064(12) -0.0132(10) 0.045(2) Uani 1 1 d . .
C19 C 0.58272(19) 0.1573(18) 0.0358(10) 0.0491(18) Uani 1 1 d . .

loop_
_atom_site_aniso_label
_atom_site_aniso_U_11
_atom_site_aniso_U_22
_atom_site_aniso_U_33
_atom_site_aniso_U_23
_atom_site_aniso_U_13
_atom_site_aniso_U_12
Br1 0.0842(6) 0.0422(5) 0.0689(6) -0.0065(7) 0.0132(4) -0.0056(6)
Br2 0.0494(4) 0.0891(8) 0.1050(8) 0.0032(10) 0.0041(4) -0.0035(7)
O1 0.056(3) 0.052(4) 0.076(5) -0.004(4) 0.013(3) -0.015(3)
O2 0.048(3) 0.061(4) 0.106(6) 0.007(4) 0.009(3) 0.009(3)
O3 0.051(3) 0.058(4) 0.096(5) 0.027(4) 0.014(3) -0.001(3)
O4 0.079(4) 0.056(6) 0.110(6) 0.025(5) 0.006(4) 0.017(4)
O5 0.077(4) 0.085(7) 0.115(6) 0.017(5) 0.024(4) -0.024(5)
O6 0.051(4) 0.091(7) 0.158(8) 0.000(6) 0.003(4) 0.023(4)
O7 0.096(6) 0.065(6) 0.141(8) 0.018(6) -0.013(5) 0.021(5)
N1 0.051(4) 0.045(4) 0.053(4) 0.009(3) 0.006(3) -0.003(3)
N2 0.052(4) 0.056(5) 0.060(5) 0.002(4) 0.006(3) 0.001(4)
N3 0.062(4) 0.051(5) 0.063(5) 0.003(4) 0.001(4) -0.013(4)
N4 0.052(4) 0.064(6) 0.087(6) -0.008(5) -0.002(4) 0.008(4)
C1 0.053(4) 0.039(5) 0.046(5) 0.004(4) 0.001(4) -0.004(4)
C2 0.064(5) 0.053(6) 0.045(5) 0.007(4) 0.005(4) 0.000(4)
C3 0.060(5) 0.047(5) 0.051(5) 0.005(4) 0.005(4) 0.007(4)
C4 0.061(5) 0.051(6) 0.056(5) 0.005(4) -0.011(4) -0.004(4)
C5 0.036(4) 0.044(5) 0.060(5) 0.002(4) 0.006(4) -0.004(3)
C6 0.055(4) 0.037(5) 0.045(4) 0.004(5) 0.000(3) -0.003(5)
C7 0.051(4) 0.043(5) 0.053(5) 0.008(4) 0.003(4) -0.005(4)
C8 0.050(4) 0.044(5) 0.049(5) 0.005(4) 0.006(4) -0.004(4)
C9 0.057(5) 0.049(5) 0.072(6) 0.007(5) 0.014(4) -0.009(4)
C10 0.066(5) 0.045(7) 0.084(7) 0.006(5) 0.013(5) 0.003(4)
C11 0.059(4) 0.044(7) 0.064(5) 0.002(5) 0.007(4) -0.002(4)
C12 0.055(5) 0.045(5) 0.064(6) 0.000(5) -0.003(4) -0.009(4)
C13 0.038(4) 0.042(5) 0.050(5) -0.004(4) 0.002(3) 0.007(3)
C14 0.056(5) 0.039(5) 0.048(5) -0.006(4) -0.003(4) -0.005(4)
C15 0.046(4) 0.051(6) 0.058(5) -0.007(5) -0.003(4) -0.007(4)
C16 0.031(3) 0.052(7) 0.058(5) -0.006(4) 0.002(3) 0.002(4)
C17 0.060(5) 0.037(4) 0.050(5) 0.006(4) 0.001(4) 0.003(4)
C18 0.044(4) 0.045(7) 0.046(4) 0.000(4) 0.003(3) 0.001(3)
C19 0.053(4) 0.043(5) 0.050(4) 0.003(6) 0.000(3) 0.001(5)

loop_
_atom_type_symbol
_atom_type_description
_atom_type_scat_dispersion_real
_atom_type_scat_dispersion_imag
_atom_type_scat_source
C C 0.0033 0.0016 'International Tables Vol C Tables 4.2.6.8 and 6.1.1.4'
H H 0.0000 0.0000 'International Tables Vol C Tables 4.2.6.8 and 6.1.1.4'
N N 0.0061 0.0033 'International Tables Vol C Tables 4.2.6.8 and 6.1.1.4'
O O 0.0106 0.0060 'International Tables Vol C Tables 4.2.6.8 and 6.1.1.4'
Br Br -0.2901 2.4595 'International Tables Vol C Tables 4.2.6.8 and 6.1.1.4'

loop_
_geom_angle_atom_site_label_1
_geom_angle_atom_site_label_2
_geom_angle_atom_site_label_3
_geom_angle
C1 O1 H1A 109.5
C19 O3 H3A 109.5
C7 N1 C8 119.8(8)
C11 N2 C12 118.6(8)
O4 N3 O5 123.1(9)
O4 N3 C14 119.2(8)
O5 N3 C14 117.7(9)
O6 N4 O7 124.7(10)
O6 N4 C16 117.8(10)
O7 N4 C16 117.5(9)
O1 C1 C6 121.7(7)
O1 C1 C2 119.6(8)
C6 C1 C2 118.7(7)
C3 C2 C1 120.6(9)
C3 C2 Br1 120.4(7)
C1 C2 Br1 119.0(6)
C2 C3 C4 119.1(9)
C2 C3 H3 120.5
C4 C3 H3 120.5
C5 C4 C3 122.5(8)
C5 C4 Br2 120.0(6)
C3 C4 Br2 117.6(7)
C4 C5 C6 119.0(9)
C4 C5 H5 120.5
C6 C5 H5 120.5
C5 C6 C1 120.1(8)
C5 C6 C7 118.5(9)
C1 C6 C7 121.3(7)
N1 C7 C6 121.7(8)
N1 C7 H7 119.2
C6 C7 H7 119.2
C12 C8 C9 118.6(9)
C12 C8 N1 117.0(8)
C9 C8 N1 124.3(8)
C10 C9 C8 118.5(8)
C10 C9 H9 120.8
C8 C9 H9 120.8
C11 C10 C9 119.2(9)
C11 C10 H10 120.4
C9 C10 H10 120.4
N2 C11 C10 122.6(9)
N2 C11 H11 118.7
C10 C11 H11 118.7
N2 C12 C8 122.5(9)
N2 C12 H12 118.8
C8 C12 H12 118.8
C14 C13 C18 118.6(7)
C14 C13 H13 120.7
C18 C13 H13 120.7
C15 C14 C13 123.3(9)
C15 C14 N3 119.8(8)
C13 C14 N3 116.8(8)
C16 C15 C14 116.8(8)
C16 C15 H15 121.6
C14 C15 H15 121.6
C15 C16 C17 122.7(8)
C15 C16 N4 119.3(8)
C17 C16 N4 118.0(9)
C16 C17 C18 118.8(8)
C16 C17 H17 120.6
C18 C17 H17 120.6
C13 C18 C17 119.9(7)
C13 C18 C19 118.9(8)
C17 C18 C19 121.2(8)
O2 C19 O3 126.1(8)
O2 C19 C18 122.8(11)
O3 C19 C18 111.0(8)

loop_
_geom_bond_atom_site_label_1
_geom_bond_atom_site_label_2
_geom_bond_distance
Br1 C2 1.883(10)
Br2 C4 1.927(9)
O1 C1 1.350(9)
O1 H1A 0.8200
O2 C19 1.191(11)
O3 C19 1.304(14)
O3 H3A 0.8200
O4 N3 1.217(10)
O5 N3 1.231(10)
O6 N4 1.219(12)
O7 N4 1.226(12)
N1 C7 1.288(10)
N1 C8 1.426(11)
N2 C11 1.319(14)
N2 C12 1.342(12)
N3 C14 1.465(12)
N4 C16 1.466(12)
C1 C6 1.403(13)
C1 C2 1.405(13)
C2 C3 1.359(11)
C3 C4 1.378(13)
C3 H3 0.9300
C4 C5 1.365(12)
C5 C6 1.380(10)
C5 H5 0.9300
C6 C7 1.451(13)
C7 H7 0.9300
C8 C12 1.381(12)
C8 C9 1.385(13)
C9 C10 1.381(12)
C9 H9 0.9300
C10 C11 1.377(12)
C10 H10 0.9300
C11 H11 0.9300
C12 H12 0.9300
C13 C14 1.388(11)
C13 C18 1.389(12)
C13 H13 0.9300
C14 C15 1.378(12)
C15 C16 1.375(13)
C15 H15 0.9300
C16 C17 1.393(11)
C17 C18 1.399(11)
C17 H17 0.9300
C18 C19 1.510(10)

loop_
_geom_hbond_atom_site_label_D
_geom_hbond_atom_site_label_H
_geom_hbond_atom_site_label_A
_geom_hbond_distance_DH
_geom_hbond_distance_HA
_geom_hbond_distance_DA
_geom_hbond_angle_DHA
_geom_hbond_site_symmetry_A
O1 H1A N1 0.82 1.87 2.597(10) 147.4 .
O3 H3A N2 0.82 1.77 2.576(9) 167.3 .
C7 H7 O4 0.93 2.40 3.283(12) 157.6 2_645
C17 H17 Br1 0.93 3.03 3.923(9) 162.5 2_646

loop_
_geom_torsion_atom_site_label_1
_geom_torsion_atom_site_label_2
_geom_torsion_atom_site_label_3
_geom_torsion_atom_site_label_4
_geom_torsion
O1 C1 C2 C3 178.3(8)
C6 C1 C2 C3 -2.0(12)
O1 C1 C2 Br1 -1.5(11)
C6 C1 C2 Br1 178.2(6)
C1 C2 C3 C4 1.9(13)
Br1 C2 C3 C4 -178.3(6)
C2 C3 C4 C5 -0.7(14)
C2 C3 C4 Br2 179.7(6)
C3 C4 C5 C6 -0.5(13)
Br2 C4 C5 C6 179.1(6)
C4 C5 C6 C1 0.5(12)
C4 C5 C6 C7 -179.2(8)
O1 C1 C6 C5 -179.5(8)
C2 C1 C6 C5 0.8(12)
O1 C1 C6 C7 0.2(12)
C2 C1 C6 C7 -179.6(8)
C8 N1 C7 C6 178.3(8)
C5 C6 C7 N1 179.7(7)
C1 C6 C7 N1 0.0(13)
C7 N1 C8 C12 156.5(8)
C7 N1 C8 C9 -26.7(13)
C12 C8 C9 C10 -0.5(14)
N1 C8 C9 C10 -177.2(8)
C8 C9 C10 C11 1.1(15)
C12 N2 C11 C10 -0.3(14)
C9 C10 C11 N2 -0.7(15)
C11 N2 C12 C8 1.0(13)
C9 C8 C12 N2 -0.6(14)
N1 C8 C12 N2 176.4(8)
C18 C13 C14 C15 1.3(13)
C18 C13 C14 N3 178.6(7)
O4 N3 C14 C15 -173.8(8)
O5 N3 C14 C15 6.7(12)
O4 N3 C14 C13 8.8(12)
O5 N3 C14 C13 -170.7(8)
C13 C14 C15 C16 -1.5(13)
N3 C14 C15 C16 -178.7(7)
C14 C15 C16 C17 0.5(13)
C14 C15 C16 N4 180.0(8)
O6 N4 C16 C15 -7.9(13)
O7 N4 C16 C15 170.6(9)
O6 N4 C16 C17 171.6(9)
O7 N4 C16 C17 -9.9(13)
C15 C16 C17 C18 0.7(13)
N4 C16 C17 C18 -178.8(7)
C14 C13 C18 C17 0.0(12)
C14 C13 C18 C19 -179.2(7)
C16 C17 C18 C13 -0.9(12)
C16 C17 C18 C19 178.3(7)
C13 C18 C19 O2 -3.2(12)
C17 C18 C19 O2 177.6(9)
C13 C18 C19 O3 176.5(8)
C17 C18 C19 O3 -2.7(11)
